data_7224688
loop_
_publ_author_name
'Mingyue Chen'
'Zhiguo Xia'
'Maxim S. Molokeev'
'Quanlin Liu'

_publ_section_title
;
 Insights into Ba4Si6O16 structure and photoluminescence tuning of
 Ba4Si6O16:Ce3+,Eu2+ phosphors
;
_journal_issue 0
_journal_name_full 'Journal of Materials Chemistry C'
_journal_page_first 12477
_journal_page_last 12483
_journal_paper_doi 10.1039/c5tc03271g
_journal_volume 3
_journal_year 2015
_chemical_formula_moiety 'Ce0.14 Eu0.03 Li0.14 O32 Si12, 7.688(Ba)'
_chemical_formula_sum 'Ba7.69 Ce0.14 Eu0.03 Li0.14 O32 Si12'
_chemical_formula_weight 1930.91
_space_group_IT_number 14
_symmetry_cell_setting monoclinic
_symmetry_space_group_name_Hall '-P 2ybc'
_symmetry_space_group_name_H-M 'P 1 21/c 1'
_cell_angle_alpha 90
_cell_angle_beta 93.5580(10)
_cell_angle_gamma 90
_cell_formula_units_Z 1
_cell_length_a 12.48590(20)
_cell_length_b 4.69043(12)
_cell_length_c 13.94982(27)
_cell_measurement_temperature 300
_cell_volume 815.39(3)
_diffrn_ambient_temperature 300
_diffrn_measurement_device_type
;
D8 ADVANCE Bruker
;
_diffrn_radiation_monochromator none
_diffrn_radiation_probe x-ray
_diffrn_radiation_type
;
 Cu K\a~1~~2~
;
_exptl_absorpt_coefficient_mu 77.888
_exptl_crystal_density_diffrn 3.930838
_pd_char_colour
;
colourless
;
_pd_meas_2theta_range_inc 0.02
_pd_meas_2theta_range_max 120
_pd_meas_2theta_range_min 5
_pd_meas_scan_method step
_pd_proc_ls_pref_orient_corr
;
Anisotropic model of PO. Spherical harmonics 6 ordrer.
 Jarvinen (1993). Application of symmetrized harmonics expansion to correction
of the preferred orientation effect. - J. Appl. Cryst. 26 p525-531.
;
_pd_proc_ls_profile_function PearsonVII
_pd_proc_ls_prof_R_factor 6.383
_pd_proc_ls_prof_wR_expected 6.246
_pd_proc_ls_prof_wR_factor 8.276
_pd_proc_number_of_points 5750
_pd_spec_mount_mode reflection
_refine_ls_goodness_of_fit_all 1.325
_refine_ls_R_I_factor 2.80
_refine_ls_shift/su_max 0.01000
_cod_data_source_file Ba1p9225Si3O8_0p035Ce_0p035Li_0p0075Eu.cif
_cod_data_source_block a
_cod_original_cell_volume 815.386(29)
_cod_original_sg_symbol_Hall
;
-P 2ybc
;
_cod_original_sg_symbol_H-M P21/c
_cod_original_formula_sum
;
Ba7.69 Ce0.14 Eu0.03 Li0.14 O32 Si12
;
_cod_database_code 7224688
_cod_database_fobs_code 7224688

loop_
_symmetry_equiv_pos_as_xyz
'x, y, z'
'-x, -y, -z'
'-x, y+1/2, -z+1/2'
'x, -y+1/2, z+1/2'

loop_
_atom_site_label
_atom_site_type_symbol
_atom_site_fract_x
_atom_site_fract_y
_atom_site_fract_z
_atom_site_occupancy
_atom_site_B_iso_or_equiv
Ba1 Ba 0.58234(19) 0.7724(16) 0.11166(17) 0.96125 1.14(13)
Ce1 Ce 0.58234(19) 0.7724(16) 0.11166(17) 0.0175 1.14(13)
Li1 Li 0.58234(19) 0.7724(16) 0.11166(17) 0.0175 1.14(13)
Eu1 Eu 0.58234(19) 0.7724(16) 0.11166(17) 0.00375 1.14(13)
Ba2 Ba 0.85540(19) 0.2531(18) 0.03303(21) 0.96125 1.17(13)
Ce2 Ce 0.85540(19) 0.2531(18) 0.03303(21) 0.0175 1.17(13)
Li2 Li 0.85540(19) 0.2531(18) 0.03303(21) 0.0175 1.17(13)
Eu2 Eu 0.85540(19) 0.2531(18) 0.03303(21) 0.00375 1.17(13)
Si1 Si 0.64596(79) 0.7977(51) 0.38960(79) 1 1.54(20)
Si2 Si 0.72077(77) 0.3288(46) 0.27845(83) 1 1.54(20)
Si3 Si 0.97237(78) 0.3093(52) 0.30834(90) 1 1.54(20)
O1 O 0.5390(16) 0.778(14) 0.4093(15) 1 1.50(25)
O2 O 0.7247(17) 0.801(12) 0.4802(18) 1 1.50(25)
O3 O 0.6462(17) 0.1530(91) 0.3579(16) 1 1.50(25)
O4 O 0.6751(18) 0.678(11) 0.2891(17) 1 1.50(25)
O5 O 0.7124(16) 0.229(13) 0.1672(18) 1 1.50(25)
O6 O 0.8471(14) 0.308(11) 0.3270(14) 1 1.50(25)
O7 O 0.0243(16) 0.190(11) 0.4128(17) 1 1.50(25)
O8 O -0.0066(17) 0.6667(88) 0.2858(18) 1 1.50(25)

loop_
_diffrn_radiation_wavelength
_diffrn_radiation_wavelength_wt
1.5406 1.0000
1.5443 0.5000

loop_
_geom_angle_atom_site_label_1
_geom_angle_atom_site_label_2
_geom_angle_atom_site_label_3
_geom_angle
_geom_angle_site_symmetry_1
_geom_angle_site_symmetry_3
O1 Ba1 O1 113.9(27) 3_655 3_645
O1 Ba1 O1 84.2(13) 3_655 4_564
O1 Ba1 O2 114.6(20) 3_655 4_564
O1 Ba1 O3 70.1(16) 3_655 3_655
O1 Ba1 O4 115.4(21) 3_655 1_555
O1 Ba1 O5 71.4(22) 3_655 1_565
O1 Ba1 O1 76.1(15) 3_645 4_564
O1 Ba1 O2 101.7(14) 3_645 4_564
O1 Ba1 O3 48.2(33) 3_645 3_655
O1 Ba1 O4 99.2(12) 3_645 1_555
O1 Ba1 O5 67.2(25) 3_645 1_555
O1 Ba1 O2 53.1(16) 4_564 4_564
O1 Ba1 O3 90.05(63) 4_564 3_655
O1 Ba1 O5 104.1(15) 4_564 1_555
O1 Ba1 O5 114.4(19) 4_564 1_565
O2 Ba1 O3 140.1(24) 4_564 3_655
O2 Ba1 O4 110.1(11) 4_564 1_555
O2 Ba1 O5 72.7(16) 4_564 1_555
O2 Ba1 O5 83.5(12) 4_564 1_565
O3 Ba1 O4 101.6(77) 3_655 1_555
O3 Ba1 O5 107.7(13) 3_655 1_555
O3 Ba1 O5 131.2(29) 3_655 1_565
O4 Ba1 O5 56.5(25) 1_555 1_555
O4 Ba1 O5 70.1(16) 1_555 1_565
O5 Ba1 O5 106.1(19) 1_555 1_565
O1 Ce1 O1 113.9(27) 3_655 3_645
O1 Ce1 O1 84.2(13) 3_655 4_564
O1 Ce1 O2 114.6(20) 3_655 4_564
O1 Ce1 O3 70.1(16) 3_655 3_655
O1 Ce1 O4 115.4(21) 3_655 1_555
O1 Ce1 O5 71.4(22) 3_655 1_565
O1 Ce1 O1 76.1(15) 3_645 4_564
O1 Ce1 O2 101.7(14) 3_645 4_564
O1 Ce1 O3 48.2(33) 3_645 3_655
O1 Ce1 O4 99.2(12) 3_645 1_555
O1 Ce1 O5 67.2(25) 3_645 1_555
O1 Ce1 O2 53.1(16) 4_564 4_564
O1 Ce1 O3 90.05(63) 4_564 3_655
O1 Ce1 O5 104.1(15) 4_564 1_555
O1 Ce1 O5 114.4(19) 4_564 1_565
O2 Ce1 O3 140.1(24) 4_564 3_655
O2 Ce1 O4 110.1(11) 4_564 1_555
O2 Ce1 O5 72.7(16) 4_564 1_555
O2 Ce1 O5 83.5(12) 4_564 1_565
O3 Ce1 O4 101.6(77) 3_655 1_555
O3 Ce1 O5 107.7(13) 3_655 1_555
O3 Ce1 O5 131.2(29) 3_655 1_565
O4 Ce1 O5 56.5(25) 1_555 1_555
O4 Ce1 O5 70.1(16) 1_555 1_565
O5 Ce1 O5 106.1(19) 1_555 1_565
O1 Li1 O1 113.9(27) 3_655 3_645
O1 Li1 O1 84.2(13) 3_655 4_564
O1 Li1 O2 114.6(20) 3_655 4_564
O1 Li1 O3 70.1(16) 3_655 3_655
O1 Li1 O4 115.4(21) 3_655 1_555
O1 Li1 O5 71.4(22) 3_655 1_565
O1 Li1 O1 76.1(15) 3_645 4_564
O1 Li1 O2 101.7(14) 3_645 4_564
O1 Li1 O3 48.2(33) 3_645 3_655
O1 Li1 O4 99.2(12) 3_645 1_555
O1 Li1 O5 67.2(25) 3_645 1_555
O1 Li1 O2 53.1(16) 4_564 4_564
O1 Li1 O3 90.05(63) 4_564 3_655
O1 Li1 O5 104.1(15) 4_564 1_555
O1 Li1 O5 114.4(19) 4_564 1_565
O2 Li1 O3 140.1(24) 4_564 3_655
O2 Li1 O4 110.1(11) 4_564 1_555
O2 Li1 O5 72.7(16) 4_564 1_555
O2 Li1 O5 83.5(12) 4_564 1_565
O3 Li1 O4 101.6(77) 3_655 1_555
O3 Li1 O5 107.7(13) 3_655 1_555
O3 Li1 O5 131.2(29) 3_655 1_565
O4 Li1 O5 56.5(25) 1_555 1_555
O4 Li1 O5 70.1(16) 1_555 1_565
O5 Li1 O5 106.1(19) 1_555 1_565
O1 Eu1 O1 113.9(27) 3_655 3_645
O1 Eu1 O1 84.2(13) 3_655 4_564
O1 Eu1 O2 114.6(20) 3_655 4_564
O1 Eu1 O3 70.1(16) 3_655 3_655
O1 Eu1 O4 115.4(21) 3_655 1_555
O1 Eu1 O5 71.4(22) 3_655 1_565
O1 Eu1 O1 76.1(15) 3_645 4_564
O1 Eu1 O2 101.7(14) 3_645 4_564
O1 Eu1 O3 48.2(33) 3_645 3_655
O1 Eu1 O4 99.2(12) 3_645 1_555
O1 Eu1 O5 67.2(25) 3_645 1_555
O1 Eu1 O2 53.1(16) 4_564 4_564
O1 Eu1 O3 90.05(63) 4_564 3_655
O1 Eu1 O5 104.1(15) 4_564 1_555
O1 Eu1 O5 114.4(19) 4_564 1_565
O2 Eu1 O3 140.1(24) 4_564 3_655
O2 Eu1 O4 110.1(11) 4_564 1_555
O2 Eu1 O5 72.7(16) 4_564 1_555
O2 Eu1 O5 83.5(12) 4_564 1_565
O3 Eu1 O4 101.6(77) 3_655 1_555
O3 Eu1 O5 107.7(13) 3_655 1_555
O3 Eu1 O5 131.2(29) 3_655 1_565
O4 Eu1 O5 56.5(25) 1_555 1_555
O4 Eu1 O5 70.1(16) 1_555 1_565
O5 Eu1 O5 106.1(19) 1_555 1_565
O2 Ba2 O2 106.2(18) 4_554 4_564
O2 Ba2 O5 76.6(14) 4_554 1_555
O2 Ba2 O6 72.4(14) 4_554 4_554
O2 Ba2 O7 65.7(22) 4_554 3_645
O2 Ba2 O7 109.9(15) 4_554 4_654
O2 Ba2 O8 111.5(15) 4_554 3_645
O2 Ba2 O5 78.9(13) 4_564 1_555
O2 Ba2 O6 79.8(11) 4_564 4_554
O2 Ba2 O7 78.5(16) 4_564 3_655
O2 Ba2 O7 103.1(12) 4_564 4_654
O2 Ba2 O8 130.4(27) 4_564 3_645
O5 Ba2 O6 135.3(20) 1_555 4_554
O5 Ba2 O7 103.1(14) 1_555 3_655
O5 Ba2 O7 97.3(13) 1_555 3_645
O5 Ba2 O8 79.74(77) 1_555 3_645
O6 Ba2 O7 110.4(15) 4_554 3_655
O6 Ba2 O7 98.3(11) 4_554 3_645
O6 Ba2 O7 52.5(15) 4_554 4_654
O6 Ba2 O8 141.8(25) 4_554 3_645
O7 Ba2 O7 109.5(18) 3_655 3_645
O7 Ba2 O7 70.1(15) 3_655 4_654
O7 Ba2 O8 63.7(17) 3_655 3_645
O7 Ba2 O7 81.7(11) 3_645 4_654
O7 Ba2 O8 55.1(23) 3_645 3_645
O7 Ba2 O8 93.33(64) 4_654 3_645
O2 Ce2 O2 106.2(18) 4_554 4_564
O2 Ce2 O5 76.6(14) 4_554 1_555
O2 Ce2 O6 72.4(14) 4_554 4_554
O2 Ce2 O7 65.7(22) 4_554 3_645
O2 Ce2 O7 109.9(15) 4_554 4_654
O2 Ce2 O8 111.5(15) 4_554 3_645
O2 Ce2 O5 78.9(13) 4_564 1_555
O2 Ce2 O6 79.8(11) 4_564 4_554
O2 Ce2 O7 78.5(16) 4_564 3_655
O2 Ce2 O7 103.1(12) 4_564 4_654
O2 Ce2 O8 130.4(27) 4_564 3_645
O5 Ce2 O6 135.3(20) 1_555 4_554
O5 Ce2 O7 103.1(14) 1_555 3_655
O5 Ce2 O7 97.3(13) 1_555 3_645
O5 Ce2 O8 79.74(77) 1_555 3_645
O6 Ce2 O7 110.4(15) 4_554 3_655
O6 Ce2 O7 98.3(11) 4_554 3_645
O6 Ce2 O7 52.5(15) 4_554 4_654
O6 Ce2 O8 141.8(25) 4_554 3_645
O7 Ce2 O7 109.5(18) 3_655 3_645
O7 Ce2 O7 70.1(15) 3_655 4_654
O7 Ce2 O8 63.7(17) 3_655 3_645
O7 Ce2 O7 81.7(11) 3_645 4_654
O7 Ce2 O8 55.1(23) 3_645 3_645
O7 Ce2 O8 93.33(64) 4_654 3_645
O2 Li2 O2 106.2(18) 4_554 4_564
O2 Li2 O5 76.6(14) 4_554 1_555
O2 Li2 O6 72.4(14) 4_554 4_554
O2 Li2 O7 65.7(22) 4_554 3_645
O2 Li2 O7 109.9(15) 4_554 4_654
O2 Li2 O8 111.5(15) 4_554 3_645
O2 Li2 O5 78.9(13) 4_564 1_555
O2 Li2 O6 79.8(11) 4_564 4_554
O2 Li2 O7 78.5(16) 4_564 3_655
O2 Li2 O7 103.1(12) 4_564 4_654
O2 Li2 O8 130.4(27) 4_564 3_645
O5 Li2 O6 135.3(20) 1_555 4_554
O5 Li2 O7 103.1(14) 1_555 3_655
O5 Li2 O7 97.3(13) 1_555 3_645
O5 Li2 O8 79.74(77) 1_555 3_645
O6 Li2 O7 110.4(15) 4_554 3_655
O6 Li2 O7 98.3(11) 4_554 3_645
O6 Li2 O7 52.5(15) 4_554 4_654
O6 Li2 O8 141.8(25) 4_554 3_645
O7 Li2 O7 109.5(18) 3_655 3_645
O7 Li2 O7 70.1(15) 3_655 4_654
O7 Li2 O8 63.7(17) 3_655 3_645
O7 Li2 O7 81.7(11) 3_645 4_654
O7 Li2 O8 55.1(23) 3_645 3_645
O7 Li2 O8 93.33(64) 4_654 3_645
O2 Eu2 O2 106.2(18) 4_554 4_564
O2 Eu2 O5 76.6(14) 4_554 1_555
O2 Eu2 O6 72.4(14) 4_554 4_554
O2 Eu2 O7 65.7(22) 4_554 3_645
O2 Eu2 O7 109.9(15) 4_554 4_654
O2 Eu2 O8 111.5(15) 4_554 3_645
O2 Eu2 O5 78.9(13) 4_564 1_555
O2 Eu2 O6 79.8(11) 4_564 4_554
O2 Eu2 O7 78.5(16) 4_564 3_655
O2 Eu2 O7 103.1(12) 4_564 4_654
O2 Eu2 O8 130.4(27) 4_564 3_645
O5 Eu2 O6 135.3(20) 1_555 4_554
O5 Eu2 O7 103.1(14) 1_555 3_655
O5 Eu2 O7 97.3(13) 1_555 3_645
O5 Eu2 O8 79.74(77) 1_555 3_645
O6 Eu2 O7 110.4(15) 4_554 3_655
O6 Eu2 O7 98.3(11) 4_554 3_645
O6 Eu2 O7 52.5(15) 4_554 4_654
O6 Eu2 O8 141.8(25) 4_554 3_645
O7 Eu2 O7 109.5(18) 3_655 3_645
O7 Eu2 O7 70.1(15) 3_655 4_654
O7 Eu2 O8 63.7(17) 3_655 3_645
O7 Eu2 O7 81.7(11) 3_645 4_654
O7 Eu2 O8 55.1(23) 3_645 3_645
O7 Eu2 O8 93.33(64) 4_654 3_645
O1 Si1 O2 114.2(16) 1_555 1_555
O1 Si1 O3 88.4(29) 1_555 1_555
O1 Si1 O3 97.6(29) 1_555 1_565
O1 Si1 O4 115.6(20) 1_555 1_555
O2 Si1 O3 97.1(23) 1_555 1_555
O2 Si1 O3 100.8(24) 1_555 1_565
O2 Si1 O4 124.1(24) 1_555 1_555
O3 Si1 O4 61.1(31) 1_555 1_555
O3 Si1 O4 96.4(22) 1_565 1_555
O3 Si2 O4 101.8(20) 1_555 1_555
O3 Si2 O4 52.1(36) 1_555 1_545
O3 Si2 O5 118.6(23) 1_555 1_555
O3 Si2 O6 104.3(15) 1_555 1_555
O4 Si2 O4 148.9(82) 1_555 1_545
O4 Si2 O5 110.6(28) 1_555 1_555
O4 Si2 O6 108.9(23) 1_555 1_555
O4 Si2 O5 76.2(26) 1_545 1_555
O4 Si2 O6 95.4(20) 1_545 1_555
O5 Si2 O6 111.9(15) 1_555 1_555
O6 Si3 O7 100.9(13) 1_555 1_655
O6 Si3 O8 101.2(22) 1_555 1_655
O6 Si3 O8 96.1(21) 1_555 1_645
O6 Si3 O8 117.2(19) 1_555 3_645
O7 Si3 O8 115.6(28) 1_655 1_655
O7 Si3 O8 74.1(24) 1_655 1_645
O7 Si3 O8 119.1(23) 1_655 3_645
O8 Si3 O8 102.1(21) 1_655 3_645
O8 Si3 O8 57.1(31) 1_645 3_645

loop_
_geom_bond_atom_site_label_1
_geom_bond_atom_site_label_2
_geom_bond_distance
_geom_bond_site_symmetry_2
Ba1 O1 2.820(57) 3_655
Ba1 O1 2.775(56) 3_645
Ba1 O1 2.851(22) 4_564
Ba1 O2 2.654(24) 4_564
Ba1 O3 2.964(21) 3_655
Ba1 O4 2.703(25) .
Ba1 O5 3.095(52) .
Ba1 O5 2.769(49) 1_565
Ce1 O1 2.820(57) 3_655
Ce1 O1 2.775(56) 3_645
Ce1 O1 2.851(22) 4_564
Ce1 O2 2.654(24) 4_564
Ce1 O3 2.964(21) 3_655
Ce1 O4 2.703(25) .
Ce1 O5 3.095(52) .
Ce1 O5 2.769(49) 1_565
Li1 O1 2.820(57) 3_655
Li1 O1 2.775(56) 3_645
Li1 O1 2.851(22) 4_564
Li1 O2 2.654(24) 4_564
Li1 O3 2.964(21) 3_655
Li1 O4 2.703(25) .
Li1 O5 3.095(52) .
Li1 O5 2.769(49) 1_565
Eu1 O1 2.820(57) 3_655
Eu1 O1 2.775(56) 3_645
Eu1 O1 2.851(22) 4_564
Eu1 O2 2.654(24) 4_564
Eu1 O3 2.964(21) 3_655
Eu1 O4 2.703(25) .
Eu1 O5 3.095(52) .
Eu1 O5 2.769(49) 1_565
Ba2 O2 3.132(49) 4_554
Ba2 O2 2.726(46) 4_564
Ba2 O5 2.668(22) .
Ba2 O6 2.884(20) 4_554
Ba2 O7 2.624(43) 3_655
Ba2 O7 3.108(46) 3_645
Ba2 O7 2.788(21) 4_654
Ba2 O8 3.086(24) 3_645
Ce2 O2 3.132(49) 4_554
Ce2 O2 2.726(46) 4_564
Ce2 O5 2.668(22) .
Ce2 O6 2.884(20) 4_554
Ce2 O7 2.624(43) 3_655
Ce2 O7 3.108(46) 3_645
Ce2 O7 2.788(21) 4_654
Ce2 O8 3.086(24) 3_645
Li2 O2 3.132(49) 4_554
Li2 O2 2.726(46) 4_564
Li2 O5 2.668(22) .
Li2 O6 2.884(20) 4_554
Li2 O7 2.624(43) 3_655
Li2 O7 3.108(46) 3_645
Li2 O7 2.788(21) 4_654
Li2 O8 3.086(24) 3_645
Eu2 O2 3.132(49) 4_554
Eu2 O2 2.726(46) 4_564
Eu2 O5 2.668(22) .
Eu2 O6 2.884(20) 4_554
Eu2 O7 2.624(43) 3_655
Eu2 O7 3.108(46) 3_645
Eu2 O7 2.788(21) 4_654
Eu2 O8 3.086(24) 3_645
Si1 O1 1.383(21) .
Si1 O2 1.552(26) .
Si1 O3 1.724(48) 1_565
Si1 O4 1.574(32) .
Si2 O3 1.704(31) .
Si2 O4 1.744(53) .
Si2 O5 1.618(32) .
Si2 O6 1.680(20) .
Si3 O6 1.601(19) .
Si3 O7 1.655(31) 1_655
Si3 O8 1.729(47) 1_655
Si3 O8 1.557(32) 3_645
